data_1572052
loop_
_publ_author_name
'Zhong, Rui-Ru'
'Xie, Mo'
'Luan, Cui-Zhou'
'Zhang, Lin-Mei'
'Hao, De-Bo'
'Yuan, Shang-Fu'
'Wu, Tao'

_publ_section_title
;
 Highly intense NIR emissive Cu<sub>4</sub>Pt<sub>2</sub> bimetallic
 clusters featuring Pt(i)-Cu<sub>4</sub>-Pt(i) sandwich kernel.
;
_journal_issue 20
_journal_name_full 'Chemical science'
_journal_page_first 7552
_journal_page_last 7559
_journal_paper_doi 10.1039/d4sc01022a
_journal_volume 15
_journal_year 2024
_chemical_formula_moiety 'C116 H84 Cu4 N4 P4 Pt2, 2(F6 P)'
_chemical_formula_sum 'C116 H84 Cu4 F12 N4 P6 Pt2'
_chemical_formula_weight 2592.03
_space_group_crystal_system monoclinic
_space_group_IT_number 15
_space_group_name_Hall '-C 2yc'
_space_group_name_H-M_alt 'C 1 2/c 1'
_atom_sites_solution_hydrogens geom
_atom_sites_solution_primary dual
_audit_creation_date 2022-11-21
_audit_creation_method
;
Olex2 1.2
(compiled 2018.05.29 svn.r3508 for OlexSys, GUI svn.r5506)
;
_audit_update_record
;
2024-02-03 deposited with the CCDC.	2024-04-23 downloaded from the CCDC.
;
_cell_angle_alpha 90
_cell_angle_beta 94.3900(10)
_cell_angle_gamma 90
_cell_formula_units_Z 4
_cell_length_a 22.2403(3)
_cell_length_b 19.9911(2)
_cell_length_c 22.5255(3)
_cell_measurement_reflns_used 12878
_cell_measurement_temperature 100.01(11)
_cell_measurement_theta_max 77.5310
_cell_measurement_theta_min 4.7980
_cell_volume 9985.6(2)
_computing_cell_refinement 'CrysAlisPro 1.171.39.33c (Rigaku OD, 2017)'
_computing_data_collection 'CrysAlisPro 1.171.39.33c (Rigaku OD, 2017)'
_computing_data_reduction 'CrysAlisPro 1.171.39.33c (Rigaku OD, 2017)'
_computing_molecular_graphics 'Olex2 (Dolomanov et al., 2009)'
_computing_publication_material 'Olex2 (Dolomanov et al., 2009)'
_computing_structure_refinement 'ShelXL (Sheldrick, 2015)'
_computing_structure_solution 'ShelXT (Sheldrick, 2015)'
_diffrn_ambient_environment N~2~
_diffrn_ambient_temperature 100.01(11)
_diffrn_detector 'CCD plate'
_diffrn_measured_fraction_theta_full 0.990
_diffrn_measured_fraction_theta_max 0.951
_diffrn_measurement_details
;
List of Runs (angles in degrees, time in seconds):

  # Type    Start    End  Width  t~exp~   \w     \q     \k     \f   Frames
#--------------------------------------------------------------------------
  1  \w    -40.00  32.00   0.50    6.25    --   -2.20 -82.00-150.00  144
  2  \w    -31.00  39.00   0.50    6.25    --    2.20  82.00 150.00  140
  3  \w     92.00 175.00   0.50   24.99    --  106.30  38.00-150.00  166
  4  \w     83.00 168.00   0.50   24.99    --  106.30  38.00 -60.00  170
  5  \w     22.00 131.00   0.50   24.99    --  106.30 -77.00  60.00  218
  6  \w    101.00 164.00   0.50   24.99    --  106.30  38.00-180.00  126
  7  \w     29.00 133.00   0.50   24.99    --  106.30 -57.00  60.00  208
  8  \w    123.00 183.00   0.50   24.99    --  106.30  38.00 -90.00  120
;
_diffrn_measurement_device 'four-circle diffractometer'
_diffrn_measurement_device_type 'XtaLAB AFC12 (RINC): Kappa single'
_diffrn_measurement_method '\w scans'
_diffrn_orient_matrix_type 'CrysAlisPro convention (1999,Acta A55,543-557)'
_diffrn_orient_matrix_UB_11 0.0324919000
_diffrn_orient_matrix_UB_12 0.0424407000
_diffrn_orient_matrix_UB_13 0.0498075000
_diffrn_orient_matrix_UB_21 0.0443056000
_diffrn_orient_matrix_UB_22 -0.0579810000
_diffrn_orient_matrix_UB_23 0.0147493000
_diffrn_orient_matrix_UB_31 0.0425898000
_diffrn_orient_matrix_UB_32 0.0278555000
_diffrn_orient_matrix_UB_33 -0.0447310000
_diffrn_radiation_monochromator mirror
_diffrn_radiation_probe x-ray
_diffrn_radiation_type CuK\a
_diffrn_radiation_wavelength 1.54184
_diffrn_reflns_av_R_equivalents 0.0353
_diffrn_reflns_av_unetI/netI 0.0390
_diffrn_reflns_Laue_measured_fraction_full 0.990
_diffrn_reflns_Laue_measured_fraction_max 0.951
_diffrn_reflns_limit_h_max 28
_diffrn_reflns_limit_h_min -13
_diffrn_reflns_limit_k_max 21
_diffrn_reflns_limit_k_min -24
_diffrn_reflns_limit_l_max 27
_diffrn_reflns_limit_l_min -27
_diffrn_reflns_number 22880
_diffrn_reflns_point_group_measured_fraction_full 0.990
_diffrn_reflns_point_group_measured_fraction_max 0.951
_diffrn_reflns_theta_full 67.684
_diffrn_reflns_theta_max 78.264
_diffrn_reflns_theta_min 2.976
_diffrn_source 'Rotating-anode X-ray tube (dual wavelength)'
_diffrn_source_type 'Rigaku (Cu) X-ray DW Source'
_exptl_absorpt_coefficient_mu 7.575
_exptl_absorpt_correction_T_max 1.00000
_exptl_absorpt_correction_T_min 0.69028
_exptl_absorpt_correction_type multi-scan
_exptl_absorpt_process_details
;
CrysAlisPro 1.171.39.33c (Rigaku Oxford Diffraction, 2017)
Empirical absorption correction using spherical harmonics,
 implemented in SCALE3 ABSPACK scaling algorithm.
;
_exptl_crystal_colour brownish-red
_exptl_crystal_density_diffrn 1.724
_exptl_crystal_description block
_exptl_crystal_F_000 5112
_exptl_crystal_size_max 0.15
_exptl_crystal_size_mid 0.1
_exptl_crystal_size_min 0.08
_refine_diff_density_max 1.725
_refine_diff_density_min -1.596
_refine_diff_density_rms 0.166
_refine_ls_extinction_method none
_refine_ls_goodness_of_fit_ref 1.090
_refine_ls_hydrogen_treatment constr
_refine_ls_matrix_type full
_refine_ls_number_parameters 650
_refine_ls_number_reflns 10183
_refine_ls_number_restraints 78
_refine_ls_restrained_S_all 1.089
_refine_ls_R_factor_all 0.0527
_refine_ls_R_factor_gt 0.0469
_refine_ls_shift/su_max 0.002
_refine_ls_shift/su_mean 0.000
_refine_ls_structure_factor_coef Fsqd
_refine_ls_weighting_details 'w=1/[\s^2^(Fo^2^)+(0.0960P)^2^+7.7116P] where P=(Fo^2^+2Fc^2^)/3'
_refine_ls_weighting_scheme calc
_refine_ls_wR_factor_gt 0.1313
_refine_ls_wR_factor_ref 0.1350
_reflns_Friedel_coverage 0.000
_reflns_number_gt 8898
_reflns_number_total 10183
_reflns_threshold_expression 'I > 2\s(I)'
_cod_data_source_file d4sc01022a2.cif
_cod_data_source_block nap-cu4pt2
_cod_database_code 1572052
_shelx_shelxl_version_number 2014/7
_shelx_space_group_comment
;
The symmetry employed for this shelxl refinement is uniquely defined
by the following loop, which should always be used as a source of
symmetry information in preference to the above space-group names.
They are only intended as comments.
;
_reflns_odcompleteness_completeness 98.98
_reflns_odcompleteness_iscentric 1
_reflns_odcompleteness_theta 66.97
_olex2_refinement_description
;
1. Fixed Uiso
 At 1.2 times of:
  All C(H) groups
2. Uiso/Uaniso restraints and constraints
C13 \\sim C14 \\sim C15 \\sim C16 \\sim C17 \\sim C18 \\sim C19 \\sim C19 \\sim
C20 \\sim C21 \\sim C22 \\sim C23 \\sim C24: within 2A with sigma of 0.01 and
sigma for terminal atoms of 0.01
3.a Aromatic/amide H refined with riding coordinates:
 C235(H235), C116(H116), C12(H12), C4(H4), C212(H212), C215(H215), C5(H5),
 C234(H234), C122(H122), C232(H232), C112(H112), C133(H133), C134(H134),
 C226(H226), C216(H216), C135(H135), C132(H132), C113(H113), C222(H222),
 C214(H214), C10(H10), C115(H115), C225(H225), C213(H213), C7(H7), C224(H224),
 C123(H123), C9(H9), C126(H126), C233(H233), C8(H8), C21(H21), C24(H24),
 C18(H18), C20(H20), C223(H223), C114(H114), C23(H23), C125(H125), C124(H124),
 C16(H16), C19(H19)
;
_olex2_submission_special_instructions 'No special instructions were received'
_oxdiff_exptl_absorpt_empirical_details
;
Empirical correction (ABSPACK) includes:
- Absorption correction using spherical harmonics
- Frame scaling
;
_oxdiff_exptl_absorpt_empirical_full_max 1.744
_oxdiff_exptl_absorpt_empirical_full_min 0.681

loop_
_space_group_symop_operation_xyz
'x, y, z'
'-x, y, -z+1/2'
'x+1/2, y+1/2, z'
'-x+1/2, y+1/2, -z+1/2'
'-x, -y, -z'
'x, -y, z-1/2'
'-x+1/2, -y+1/2, -z'
'x+1/2, -y+1/2, z-1/2'

loop_
_atom_site_label
_atom_site_type_symbol
_atom_site_fract_x
_atom_site_fract_y
_atom_site_fract_z
_atom_site_U_iso_or_equiv
_atom_site_adp_type
_atom_site_occupancy
_atom_site_site_symmetry_order
_atom_site_calc_flag
_atom_site_refinement_flags_posn
_atom_site_refinement_flags_adp
_atom_site_refinement_flags_occupancy
_atom_site_disorder_assembly
_atom_site_disorder_group
Pt1 Pt 0.5000 0.59172(2) 0.7500 0.01845(9) Uani 1 2 d S T P . .
Pt2 Pt 0.5000 0.80210(2) 0.7500 0.01925(9) Uani 1 2 d S T P . .
Cu2 Cu 0.53539(3) 0.69586(3) 0.67118(3) 0.02136(15) Uani 1 1 d . . . . .
Cu1 Cu 0.43096(3) 0.69696(2) 0.71419(3) 0.02066(15) Uani 1 1 d . . . . .
P1 P 0.42817(4) 0.54034(5) 0.68558(4) 0.0212(2) Uani 1 1 d . . . . .
P2 P 0.40631(4) 0.85180(5) 0.73189(5) 0.0224(2) Uani 1 1 d . . . . .
P3 P 0.19044(6) 0.70778(7) 0.61953(6) 0.0360(3) Uani 1 1 d . . . . .
F4 F 0.22014(12) 0.71834(16) 0.55794(13) 0.0403(6) Uani 1 1 d . . . . .
F2 F 0.12536(14) 0.70156(16) 0.58421(17) 0.0477(8) Uani 1 1 d . . . . .
F1 F 0.25592(16) 0.7136(2) 0.65375(16) 0.0551(9) Uani 1 1 d . . . . .
F6 F 0.19917(14) 0.62850(16) 0.61351(15) 0.0490(8) Uani 1 1 d . . . . .
N1 N 0.40352(14) 0.65924(17) 0.63170(15) 0.0239(7) Uani 1 1 d . . . . .
F5 F 0.18183(18) 0.78755(19) 0.6239(2) 0.0585(9) Uani 1 1 d . . . . .
F3 F 0.1603(2) 0.6971(2) 0.68082(18) 0.0650(12) Uani 1 1 d . . . . .
N2 N 0.35604(14) 0.73284(17) 0.75137(15) 0.0224(6) Uani 1 1 d . . . . .
C1 C 0.51949(19) 0.79325(19) 0.6647(2) 0.0235(8) Uani 1 1 d . . . . .
C13 C 0.55216(17) 0.59913(19) 0.68185(17) 0.0217(7) Uani 1 1 d . U . . .
C221 C 0.40209(18) 0.9308(2) 0.77310(19) 0.0269(8) Uani 1 1 d . . . . .
C111 C 0.46173(18) 0.4682(2) 0.65040(19) 0.0290(9) Uani 1 1 d . . . . .
C235 C 0.31486(19) 0.6899(2) 0.7694(2) 0.0242(8) Uani 1 1 d . . . . .
H235 H 0.3217 0.6443 0.7653 0.029 Uiso 1 1 calc R . . . .
C131 C 0.39917(18) 0.59237(19) 0.62260(19) 0.0238(8) Uani 1 1 d . . . . .
C2 C 0.53809(18) 0.7822(2) 0.61596(19) 0.0251(8) Uani 1 1 d . . . . .
C231 C 0.3457(2) 0.79892(19) 0.7577(2) 0.0246(9) Uani 1 1 d . . . . .
C116 C 0.4961(2) 0.4781(3) 0.6021(2) 0.0382(10) Uani 1 1 d . . . . .
H116 H 0.4959 0.5197 0.5836 0.046 Uiso 1 1 calc R . . . .
C3 C 0.5644(2) 0.7873(2) 0.5591(2) 0.0257(8) Uani 1 1 d . . . . .
C12 C 0.5290(2) 0.7979(2) 0.5067(2) 0.0282(9) Uani 1 1 d . . . . .
H12 H 0.4874 0.8010 0.5076 0.034 Uiso 1 1 calc R . . . .
C4 C 0.6282(2) 0.7825(2) 0.5582(2) 0.0309(9) Uani 1 1 d . . . . .
H4 H 0.6519 0.7756 0.5935 0.037 Uiso 1 1 calc R . . . .
C212 C 0.3241(2) 0.8549(2) 0.6302(2) 0.0307(9) Uani 1 1 d . . . . .
H212 H 0.2962 0.8360 0.6539 0.037 Uiso 1 1 calc R . . . .
C215 C 0.4064(2) 0.9141(2) 0.5597(2) 0.0384(11) Uani 1 1 d . . . . .
H215 H 0.4336 0.9347 0.5362 0.046 Uiso 1 1 calc R . . . .
C5 C 0.6547(2) 0.7879(2) 0.5056(2) 0.0297(9) Uani 1 1 d . . . . .
H5 H 0.6964 0.7843 0.5054 0.036 Uiso 1 1 calc R . . . .
C211 C 0.38170(19) 0.87174(19) 0.65488(19) 0.0259(8) Uani 1 1 d . . . . .
C14 C 0.57956(19) 0.6099(2) 0.6376(2) 0.0271(8) Uani 1 1 d . U . . .
C6 C 0.6196(2) 0.7990(2) 0.4517(2) 0.0282(10) Uani 1 1 d . . . . .
C234 C 0.2629(2) 0.7103(2) 0.7937(2) 0.0310(9) Uani 1 1 d . . . . .
H234 H 0.2357 0.6790 0.8063 0.037 Uiso 1 1 calc R . . . .
C122 C 0.30294(18) 0.5309(2) 0.6977(2) 0.0288(9) Uani 1 1 d . . . . .
H122 H 0.2977 0.5559 0.6628 0.035 Uiso 1 1 calc R . . . .
C11 C 0.5554(2) 0.8039(2) 0.4521(2) 0.0296(10) Uani 1 1 d . . . . .
C232 C 0.29438(19) 0.8229(2) 0.7810(2) 0.0297(9) Uani 1 1 d . . . . .
H232 H 0.2883 0.8687 0.7846 0.036 Uiso 1 1 calc R . . . .
C112 C 0.4629(3) 0.4056(2) 0.6773(2) 0.0406(12) Uani 1 1 d . . . . .
H112 H 0.4398 0.3976 0.7092 0.049 Uiso 1 1 calc R . . . .
C133 C 0.3518(2) 0.6093(2) 0.5249(2) 0.0334(9) Uani 1 1 d . . . . .
H133 H 0.3338 0.5925 0.4893 0.040 Uiso 1 1 calc R . . . .
C134 C 0.3569(2) 0.6769(3) 0.5334(2) 0.0313(9) Uani 1 1 d . . . . .
H134 H 0.3434 0.7068 0.5036 0.038 Uiso 1 1 calc R . . . .
C226 C 0.39858(19) 0.9292(2) 0.8345(2) 0.0317(9) Uani 1 1 d . . . . .
H226 H 0.3933 0.8887 0.8537 0.038 Uiso 1 1 calc R . . . .
C216 C 0.4229(2) 0.9012(2) 0.6195(2) 0.0307(9) Uani 1 1 d . . . . .
H216 H 0.4614 0.9122 0.6357 0.037 Uiso 1 1 calc R . . . .
C121 C 0.36086(18) 0.5113(2) 0.71964(19) 0.0263(8) Uani 1 1 d . . . . .
C135 C 0.3830(2) 0.6998(2) 0.5880(2) 0.0310(10) Uani 1 1 d . . . . .
H135 H 0.3863 0.7457 0.5941 0.037 Uiso 1 1 calc R . . . .
C15 C 0.6131(2) 0.6060(2) 0.5853(2) 0.0366(10) Uani 1 1 d . U . . .
C132 C 0.37355(19) 0.5657(2) 0.56977(19) 0.0298(9) Uani 1 1 d . . . . .
H132 H 0.3709 0.5196 0.5644 0.036 Uiso 1 1 calc R . . . .
C113 C 0.4988(3) 0.3548(3) 0.6564(3) 0.0554(17) Uani 1 1 d . . . . .
H113 H 0.4999 0.3133 0.6750 0.067 Uiso 1 1 calc R . . . .
C222 C 0.4104(2) 0.9915(2) 0.7451(2) 0.0348(10) Uani 1 1 d . . . . .
H222 H 0.4131 0.9932 0.7041 0.042 Uiso 1 1 calc R . . . .
C214 C 0.3494(3) 0.8962(3) 0.5349(2) 0.0437(12) Uani 1 1 d . . . . .
H214 H 0.3388 0.9041 0.4948 0.052 Uiso 1 1 calc R . . . .
C10 C 0.5206(2) 0.8146(3) 0.3975(2) 0.0379(11) Uani 1 1 d . . . . .
H10 H 0.4788 0.8180 0.3973 0.045 Uiso 1 1 calc R . . . .
C115 C 0.5308(3) 0.4264(3) 0.5810(3) 0.0527(15) Uani 1 1 d . . . . .
H115 H 0.5529 0.4334 0.5481 0.063 Uiso 1 1 calc R . . . .
C225 C 0.4030(2) 0.9881(3) 0.8671(2) 0.0401(11) Uani 1 1 d . . . . .
H225 H 0.4004 0.9867 0.9080 0.048 Uiso 1 1 calc R . . . .
C213 C 0.3085(2) 0.8666(2) 0.5700(2) 0.0370(10) Uani 1 1 d . . . . .
H213 H 0.2705 0.8545 0.5533 0.044 Uiso 1 1 calc R . . . .
C7 C 0.6456(2) 0.8044(2) 0.3961(3) 0.0385(12) Uani 1 1 d . . . . .
H7 H 0.6872 0.8015 0.3951 0.046 Uiso 1 1 calc R . . . .
C224 C 0.4111(2) 1.0483(3) 0.8396(3) 0.0453(13) Uani 1 1 d . . . . .
H224 H 0.4142 1.0876 0.8617 0.054 Uiso 1 1 calc R . . . .
C123 C 0.2535(2) 0.5131(2) 0.7279(2) 0.0355(10) Uani 1 1 d . . . . .
H123 H 0.2152 0.5272 0.7137 0.043 Uiso 1 1 calc R . . . .
C9 C 0.5473(3) 0.8198(4) 0.3457(3) 0.0493(14) Uani 1 1 d . . . . .
H9 H 0.5236 0.8274 0.3105 0.059 Uiso 1 1 calc R . . . .
C126 C 0.3679(2) 0.4735(2) 0.7715(2) 0.0339(10) Uani 1 1 d . . . . .
H126 H 0.4063 0.4614 0.7869 0.041 Uiso 1 1 calc R . . . .
C233 C 0.25178(19) 0.7777(2) 0.7991(2) 0.0322(9) Uani 1 1 d . . . . .
H233 H 0.2166 0.7927 0.8145 0.039 Uiso 1 1 calc R . . . .
C8 C 0.6106(3) 0.8140(3) 0.3441(3) 0.0480(14) Uani 1 1 d . . . . .
H8 H 0.6283 0.8167 0.3080 0.058 Uiso 1 1 calc R . . . .
C17 C 0.7028(2) 0.5814(2) 0.5322(3) 0.0418(11) Uani 1 1 d . U . . .
C21 C 0.7029(3) 0.5980(3) 0.4252(3) 0.0520(13) Uani 1 1 d . U . . .
H21 H 0.6841 0.6125 0.3891 0.062 Uiso 1 1 calc R . . . .
C24 C 0.5820(3) 0.6260(3) 0.5277(2) 0.0408(11) Uani 1 1 d . U . . .
H24 H 0.5421 0.6401 0.5263 0.049 Uiso 1 1 calc R . . . .
C18 C 0.7616(3) 0.5578(3) 0.5355(3) 0.0513(13) Uani 1 1 d . U . . .
H18 H 0.7814 0.5453 0.5716 0.062 Uiso 1 1 calc R . . . .
C22 C 0.6701(2) 0.6025(2) 0.4805(3) 0.0395(11) Uani 1 1 d . U . . .
C20 C 0.7584(3) 0.5737(3) 0.4268(3) 0.0523(14) Uani 1 1 d . U . . .
H20 H 0.7778 0.5693 0.3919 0.063 Uiso 1 1 calc R . . . .
C223 C 0.4146(2) 1.0499(2) 0.7789(3) 0.0449(12) Uani 1 1 d . . . . .
H223 H 0.4199 1.0907 0.7601 0.054 Uiso 1 1 calc R . . . .
C114 C 0.5324(3) 0.3654(3) 0.6087(3) 0.0576(17) Uani 1 1 d . . . . .
H114 H 0.5563 0.3312 0.5953 0.069 Uiso 1 1 calc R . . . .
C23 C 0.6110(2) 0.6241(3) 0.4769(2) 0.0414(11) Uani 1 1 d . U . . .
H23 H 0.5916 0.6370 0.4406 0.050 Uiso 1 1 calc R . . . .
C125 C 0.3180(2) 0.4537(3) 0.8004(2) 0.0443(12) Uani 1 1 d . . . . .
H125 H 0.3229 0.4266 0.8340 0.053 Uiso 1 1 calc R . . . .
C124 C 0.2603(2) 0.4748(3) 0.7789(2) 0.0424(12) Uani 1 1 d . . . . .
H124 H 0.2267 0.4631 0.7988 0.051 Uiso 1 1 calc R . . . .
C16 C 0.6705(3) 0.5860(3) 0.5868(3) 0.0424(11) Uani 1 1 d . U . . .
H16 H 0.6905 0.5746 0.6231 0.051 Uiso 1 1 calc R . . . .
C19 C 0.7892(3) 0.5537(3) 0.4837(3) 0.0569(14) Uani 1 1 d . U . . .
H19 H 0.8286 0.5379 0.4845 0.068 Uiso 1 1 calc R . . . .

loop_
_atom_site_aniso_label
_atom_site_aniso_U_11
_atom_site_aniso_U_22
_atom_site_aniso_U_33
_atom_site_aniso_U_23
_atom_site_aniso_U_13
_atom_site_aniso_U_12
Pt1 0.01689(13) 0.02138(13) 0.01698(14) 0.000 0.00060(8) 0.000
Pt2 0.01707(14) 0.02151(15) 0.01937(15) 0.000 0.00276(10) 0.000
Cu2 0.0210(3) 0.0228(3) 0.0205(3) 0.0006(2) 0.0029(2) 0.00037(18)
Cu1 0.0189(3) 0.0231(3) 0.0200(3) -0.00024(19) 0.0011(2) 0.00066(18)
P1 0.0196(4) 0.0232(4) 0.0206(5) -0.0007(4) -0.0011(3) -0.0011(3)
P2 0.0196(4) 0.0235(5) 0.0244(5) 0.0010(4) 0.0028(3) 0.0022(3)
P3 0.0298(6) 0.0465(7) 0.0312(7) 0.0051(5) -0.0007(5) -0.0081(5)
F4 0.0303(13) 0.0534(16) 0.0371(16) 0.0138(14) 0.0016(11) -0.0011(12)
F2 0.0265(15) 0.060(2) 0.055(2) 0.0043(14) -0.0018(14) -0.0053(11)
F1 0.0437(18) 0.078(2) 0.0406(18) 0.0137(17) -0.0135(14) -0.0196(17)
F6 0.0439(16) 0.0491(18) 0.0529(19) 0.0125(14) -0.0044(14) -0.0039(13)
N1 0.0201(15) 0.0291(17) 0.0222(17) -0.0003(13) 0.0007(12) 0.0010(12)
F5 0.055(2) 0.0482(17) 0.074(3) -0.0107(18) 0.0154(19) -0.0070(16)
F3 0.064(3) 0.092(3) 0.040(2) -0.0054(16) 0.0148(18) -0.0304(18)
N2 0.0195(14) 0.0264(16) 0.0212(16) -0.0001(13) 0.0013(12) -0.0004(12)
C1 0.0210(19) 0.0188(16) 0.030(2) 0.0038(15) 0.0000(16) 0.0008(14)
C13 0.0232(18) 0.0224(17) 0.0195(18) -0.0007(14) 0.0021(15) 0.0031(13)
C221 0.0201(17) 0.031(2) 0.030(2) -0.0021(17) 0.0043(15) 0.0026(15)
C111 0.0224(18) 0.037(2) 0.027(2) -0.0031(17) -0.0047(15) 0.0009(16)
C235 0.0197(19) 0.0274(19) 0.026(2) 0.0010(15) 0.0035(16) -0.0011(14)
C131 0.0231(18) 0.0239(18) 0.025(2) -0.0009(15) 0.0034(15) -0.0016(14)
C2 0.0254(19) 0.028(2) 0.022(2) -0.0004(16) 0.0051(15) 0.0026(16)
C231 0.022(2) 0.028(2) 0.024(2) -0.0005(14) 0.0020(17) 0.0045(13)
C116 0.034(2) 0.043(3) 0.037(3) -0.015(2) 0.0031(19) -0.0041(19)
C3 0.032(2) 0.0244(18) 0.022(2) 0.0024(16) 0.0087(16) -0.0003(16)
C12 0.027(2) 0.031(2) 0.027(2) 0.0035(15) 0.0039(18) -0.0003(15)
C4 0.033(2) 0.034(2) 0.026(2) 0.0028(18) 0.0009(17) 0.0000(18)
C212 0.030(2) 0.033(2) 0.030(2) 0.0019(18) -0.0001(17) 0.0068(17)
C215 0.044(3) 0.039(3) 0.032(3) 0.013(2) 0.010(2) 0.006(2)
C5 0.027(2) 0.035(2) 0.027(2) 0.0014(18) 0.0047(17) 0.0035(18)
C211 0.030(2) 0.0217(18) 0.026(2) 0.0005(15) 0.0024(16) 0.0031(15)
C14 0.0277(19) 0.0244(18) 0.029(2) -0.0004(16) 0.0023(16) -0.0013(15)
C6 0.022(2) 0.037(2) 0.026(2) 0.0008(16) 0.0049(18) 0.0020(15)
C234 0.025(2) 0.034(2) 0.034(3) 0.0015(19) 0.0051(18) -0.0043(17)
C122 0.0224(18) 0.031(2) 0.032(2) -0.0019(17) -0.0018(16) -0.0057(15)
C11 0.028(2) 0.033(2) 0.027(3) 0.0020(16) 0.0032(19) 0.0019(15)
C232 0.025(2) 0.031(2) 0.033(2) 0.0011(18) 0.0056(17) 0.0033(17)
C112 0.056(3) 0.031(2) 0.033(3) -0.0026(19) -0.010(2) 0.009(2)
C133 0.034(2) 0.040(2) 0.025(2) -0.0007(18) -0.0047(17) -0.0021(18)
C134 0.031(2) 0.040(2) 0.022(2) 0.0035(19) -0.0039(17) 0.0059(19)
C226 0.0250(19) 0.033(2) 0.038(2) -0.0003(19) 0.0076(17) 0.0022(16)
C216 0.030(2) 0.033(2) 0.030(2) 0.0111(17) 0.0065(17) 0.0051(16)
C121 0.0244(19) 0.0268(19) 0.027(2) 0.0013(16) 0.0007(15) -0.0017(15)
C135 0.033(2) 0.031(2) 0.029(3) 0.0008(16) -0.002(2) 0.0074(15)
C15 0.049(2) 0.029(2) 0.034(2) -0.0061(18) 0.020(2) -0.0081(18)
C132 0.029(2) 0.031(2) 0.028(2) -0.0010(17) -0.0071(16) -0.0041(16)
C113 0.078(4) 0.038(3) 0.045(3) -0.011(2) -0.027(3) 0.026(3)
C222 0.031(2) 0.030(2) 0.044(3) 0.0002(19) 0.0082(19) -0.0003(17)
C214 0.058(3) 0.041(3) 0.030(3) 0.005(2) -0.005(2) 0.012(2)
C10 0.025(2) 0.056(3) 0.033(3) 0.009(2) 0.0009(19) 0.0000(19)
C115 0.041(3) 0.066(4) 0.052(3) -0.028(3) 0.006(2) 0.004(3)
C225 0.035(2) 0.043(3) 0.042(3) -0.011(2) 0.004(2) 0.002(2)
C213 0.036(2) 0.039(2) 0.035(2) 0.0008(19) -0.0088(19) 0.0074(19)
C7 0.027(2) 0.059(4) 0.030(3) 0.006(2) 0.009(2) 0.0037(18)
C224 0.031(2) 0.038(3) 0.068(4) -0.022(2) 0.008(2) -0.0028(19)
C123 0.025(2) 0.041(2) 0.040(3) -0.004(2) 0.0000(18) -0.0093(18)
C9 0.034(3) 0.083(4) 0.029(3) 0.017(3) -0.002(2) -0.001(3)
C126 0.030(2) 0.034(2) 0.037(2) 0.0074(19) -0.0007(18) -0.0126(17)
C233 0.0230(19) 0.039(2) 0.035(2) 0.003(2) 0.0067(17) -0.0011(18)
C8 0.036(3) 0.080(4) 0.030(3) 0.014(3) 0.014(2) 0.005(2)
C17 0.042(2) 0.033(2) 0.049(3) 0.005(2) -0.005(2) -0.0047(19)
C21 0.056(3) 0.044(3) 0.058(3) -0.011(2) 0.021(3) -0.012(2)
C24 0.050(3) 0.038(2) 0.035(2) -0.002(2) 0.007(2) -0.005(2)
C18 0.046(3) 0.051(3) 0.057(3) 0.005(3) 0.011(2) 0.006(2)
C22 0.041(2) 0.027(2) 0.049(3) -0.0016(19) -0.006(2) -0.0078(18)
C20 0.063(3) 0.040(3) 0.059(3) -0.007(2) 0.037(3) -0.011(2)
C223 0.042(3) 0.026(2) 0.068(4) -0.004(2) 0.013(2) -0.0064(19)
C114 0.052(3) 0.059(4) 0.060(4) -0.031(3) -0.012(3) 0.023(3)
C23 0.045(3) 0.041(3) 0.037(3) -0.001(2) -0.002(2) -0.005(2)
C125 0.044(3) 0.054(3) 0.034(3) 0.010(2) 0.002(2) -0.012(2)
C124 0.036(2) 0.050(3) 0.041(3) 0.001(2) 0.007(2) -0.016(2)
C16 0.047(3) 0.041(2) 0.042(3) -0.007(2) 0.016(2) -0.007(2)
C19 0.067(3) 0.047(3) 0.060(3) 0.002(3) 0.029(3) -0.004(3)

loop_
_atom_type_symbol
_atom_type_description
_atom_type_scat_dispersion_real
_atom_type_scat_dispersion_imag
_atom_type_scat_source
C C 0.0181 0.0091 'International Tables Vol C Tables 4.2.6.8 and 6.1.1.4'
H H 0.0000 0.0000 'International Tables Vol C Tables 4.2.6.8 and 6.1.1.4'
Cu Cu -1.9646 0.5888 'International Tables Vol C Tables 4.2.6.8 and 6.1.1.4'
F F 0.0727 0.0534 'International Tables Vol C Tables 4.2.6.8 and 6.1.1.4'
N N 0.0311 0.0180 'International Tables Vol C Tables 4.2.6.8 and 6.1.1.4'
P P 0.2955 0.4335 'International Tables Vol C Tables 4.2.6.8 and 6.1.1.4'
Pt Pt -4.5932 6.9264 'International Tables Vol C Tables 4.2.6.8 and 6.1.1.4'

loop_
_geom_angle_atom_site_label_1
_geom_angle_atom_site_label_2
_geom_angle_atom_site_label_3
_geom_angle
_geom_angle_site_symmetry_1
_geom_angle_site_symmetry_3
_geom_angle_publ_flag
Cu2 Pt1 Cu2 87.60(2) . 2_656 ?
Cu1 Pt1 Cu2 56.220(19) . 2_656 ?
Cu1 Pt1 Cu2 55.087(18) . . ?
Cu1 Pt1 Cu2 55.087(18) 2_656 2_656 ?
Cu1 Pt1 Cu2 56.222(19) 2_656 . ?
Cu1 Pt1 Cu1 77.18(3) . 2_656 ?
P1 Pt1 Cu2 119.89(3) . 2_656 ?
P1 Pt1 Cu2 119.89(3) 2_656 . ?
P1 Pt1 Cu2 98.17(3) . . ?
P1 Pt1 Cu2 98.17(3) 2_656 2_656 ?
P1 Pt1 Cu1 78.96(3) 2_656 2_656 ?
P1 Pt1 Cu1 152.27(3) 2_656 . ?
P1 Pt1 Cu1 78.96(3) . . ?
P1 Pt1 Cu1 152.27(3) . 2_656 ?
P1 Pt1 P1 127.32(5) . 2_656 ?
C13 Pt1 Cu2 128.38(11) 2_656 . ?
C13 Pt1 Cu2 128.38(11) . 2_656 ?
C13 Pt1 Cu2 43.29(11) 2_656 2_656 ?
C13 Pt1 Cu2 43.29(11) . . ?
C13 Pt1 Cu1 79.68(11) . 2_656 ?
C13 Pt1 Cu1 93.62(11) 2_656 2_656 ?
C13 Pt1 Cu1 79.68(11) 2_656 . ?
C13 Pt1 Cu1 93.62(11) . . ?
C13 Pt1 P1 87.98(11) 2_656 2_656 ?
C13 Pt1 P1 87.98(12) . . ?
C13 Pt1 P1 95.80(11) . 2_656 ?
C13 Pt1 P1 95.80(11) 2_656 . ?
C13 Pt1 C13 171.5(2) . 2_656 ?
Cu2 Pt2 Cu2 86.46(2) 2_656 . ?
Cu1 Pt2 Cu2 54.732(18) 2_656 2_656 ?
Cu1 Pt2 Cu2 55.858(19) . 2_656 ?
Cu1 Pt2 Cu2 54.731(18) . . ?
Cu1 Pt2 Cu2 55.860(19) 2_656 . ?
Cu1 Pt2 Cu1 77.23(2) 2_656 . ?
P2 Pt2 Cu2 97.97(3) 2_656 . ?
P2 Pt2 Cu2 97.96(3) . 2_656 ?
P2 Pt2 Cu2 119.11(3) 2_656 2_656 ?
P2 Pt2 Cu2 119.11(3) . . ?
P2 Pt2 Cu1 150.81(3) . 2_656 ?
P2 Pt2 Cu1 150.82(3) 2_656 . ?
P2 Pt2 Cu1 78.30(3) 2_656 2_656 ?
P2 Pt2 Cu1 78.30(3) . . ?
P2 Pt2 P2 129.21(5) 2_656 . ?
C1 Pt2 Cu2 127.32(11) 2_656 . ?
C1 Pt2 Cu2 42.73(11) 2_656 2_656 ?
C1 Pt2 Cu2 127.32(11) . 2_656 ?
C1 Pt2 Cu2 42.73(11) . . ?
C1 Pt2 Cu1 93.32(11) . 2_656 ?
C1 Pt2 Cu1 78.72(12) 2_656 2_656 ?
C1 Pt2 Cu1 93.32(11) 2_656 . ?
C1 Pt2 Cu1 78.72(12) . . ?
C1 Pt2 P2 87.09(12) 2_656 . ?
C1 Pt2 P2 97.26(12) . . ?
C1 Pt2 P2 87.09(12) . 2_656 ?
C1 Pt2 P2 97.26(12) 2_656 2_656 ?
C1 Pt2 C1 169.9(2) . 2_656 ?
Pt1 Cu2 Pt2 92.972(19) . . ?
Cu1 Cu2 Pt1 58.184(17) 2_656 . ?
Cu1 Cu2 Pt1 58.661(17) . . ?
Cu1 Cu2 Pt2 58.203(17) . . ?
Cu1 Cu2 Pt2 57.743(17) 2_656 . ?
Cu1 Cu2 Cu1 80.11(3) . 2_656 ?
C1 Cu2 Pt1 134.33(14) . . ?
C1 Cu2 Pt2 43.47(14) . . ?
C1 Cu2 Cu1 81.89(13) . . ?
C1 Cu2 Cu1 95.73(14) . 2_656 ?
C1 Cu2 C2 34.34(18) . . ?
C1 Cu2 C14 147.63(18) . . ?
C13 Cu2 Pt1 43.81(11) . . ?
C13 Cu2 Pt2 134.00(12) . . ?
C13 Cu2 Cu1 81.51(12) . 2_656 ?
C13 Cu2 Cu1 97.42(12) . . ?
C13 Cu2 C1 177.23(18) . . ?
C13 Cu2 C2 148.01(16) . . ?
C13 Cu2 C14 34.29(17) . . ?
C2 Cu2 Pt1 164.82(11) . . ?
C2 Cu2 Pt2 77.67(11) . . ?
C2 Cu2 Cu1 123.17(12) . 2_656 ?
C2 Cu2 Cu1 106.16(11) . . ?
C2 Cu2 C14 114.13(16) . . ?
C14 Cu2 Pt1 78.04(12) . . ?
C14 Cu2 Pt2 161.90(12) . . ?
C14 Cu2 Cu1 104.41(12) . 2_656 ?
C14 Cu2 Cu1 126.01(12) . . ?
Pt2 Cu1 Pt1 102.80(2) . . ?
Cu2 Cu1 Pt1 65.596(18) 2_656 . ?
Cu2 Cu1 Pt1 66.251(18) . . ?
Cu2 Cu1 Pt2 66.398(18) 2_656 . ?
Cu2 Cu1 Pt2 67.066(19) . . ?
Cu2 Cu1 Cu2 99.88(3) . 2_656 ?
N1 Cu1 Pt1 96.16(10) . . ?
N1 Cu1 Pt2 132.94(10) . . ?
N1 Cu1 Cu2 82.59(9) . . ?
N1 Cu1 Cu2 157.90(10) . 2_656 ?
N2 Cu1 Pt1 127.86(10) . . ?
N2 Cu1 Pt2 93.85(9) . . ?
N2 Cu1 Cu2 159.67(10) . . ?
N2 Cu1 Cu2 77.37(9) . 2_656 ?
N2 Cu1 N1 107.66(13) . . ?
C111 P1 Pt1 109.63(13) . . ?
C111 P1 C131 104.03(19) . . ?
C131 P1 Pt1 114.70(13) . . ?
C121 P1 Pt1 115.20(14) . . ?
C121 P1 C111 107.8(2) . . ?
C121 P1 C131 104.69(18) . . ?
C221 P2 Pt2 111.08(13) . . ?
C221 P2 C231 105.50(19) . . ?
C231 P2 Pt2 111.62(13) . . ?
C211 P2 Pt2 117.51(14) . . ?
C211 P2 C221 105.62(19) . . ?
C211 P2 C231 104.6(2) . . ?
F4 P3 F2 89.82(18) . . ?
F4 P3 F1 89.25(18) . . ?
F4 P3 F6 89.79(19) . . ?
F4 P3 F5 88.9(2) . . ?
F2 P3 F6 89.54(17) . . ?
F2 P3 F5 90.0(2) . . ?
F1 P3 F2 179.0(2) . . ?
F1 P3 F6 90.1(2) . . ?
F1 P3 F5 90.3(2) . . ?
F6 P3 F5 178.7(2) . . ?
F3 P3 F4 179.6(2) . . ?
F3 P3 F2 89.8(2) . . ?
F3 P3 F1 91.2(2) . . ?
F3 P3 F6 90.1(2) . . ?
F3 P3 F5 91.1(2) . . ?
C131 N1 Cu1 120.8(3) . . ?
C135 N1 Cu1 120.5(3) . . ?
C135 N1 C131 118.3(4) . . ?
C235 N2 Cu1 119.7(3) . . ?
C235 N2 C231 117.9(4) . . ?
C231 N2 Cu1 122.4(3) . . ?
Cu2 C1 Pt2 93.80(18) . . ?
C2 C1 Pt2 170.7(4) . . ?
C2 C1 Cu2 79.5(3) . . ?
Cu2 C13 Pt1 92.90(16) . . ?
C14 C13 Pt1 172.2(3) . . ?
C14 C13 Cu2 80.2(3) . . ?
C226 C221 P2 119.4(3) . . ?
C222 C221 P2 120.6(3) . . ?
C222 C221 C226 119.5(4) . . ?
C116 C111 P1 119.6(4) . . ?
C112 C111 P1 121.0(4) . . ?
C112 C111 C116 118.4(5) . . ?
N2 C235 H235 118.5 . . ?
N2 C235 C234 123.0(4) . . ?
C234 C235 H235 118.5 . . ?
N1 C131 P1 115.2(3) . . ?
N1 C131 C132 122.0(4) . . ?
C132 C131 P1 122.8(3) . . ?
C1 C2 Cu2 66.2(3) . . ?
C1 C2 C3 165.1(4) . . ?
C3 C2 Cu2 127.1(3) . . ?
N2 C231 P2 113.2(3) . . ?
N2 C231 C232 122.2(4) . . ?
C232 C231 P2 124.6(3) . . ?
C111 C116 H116 119.5 . . ?
C111 C116 C115 120.9(5) . . ?
C115 C116 H116 119.5 . . ?
C12 C3 C2 121.4(4) . . ?
C12 C3 C4 120.1(4) . . ?
C4 C3 C2 118.5(4) . . ?
C3 C12 H12 119.7 . . ?
C3 C12 C11 120.6(4) . . ?
C11 C12 H12 119.7 . . ?
C3 C4 H4 119.9 . . ?
C5 C4 C3 120.2(4) . . ?
C5 C4 H4 119.9 . . ?
C211 C212 H212 120.0 . . ?
C213 C212 H212 120.0 . . ?
C213 C212 C211 119.9(4) . . ?
C216 C215 H215 119.8 . . ?
C214 C215 H215 119.8 . . ?
C214 C215 C216 120.3(5) . . ?
C4 C5 H5 119.7 . . ?
C4 C5 C6 120.7(4) . . ?
C6 C5 H5 119.7 . . ?
C212 C211 P2 121.7(3) . . ?
C216 C211 P2 118.3(3) . . ?
C216 C211 C212 119.8(4) . . ?
C13 C14 Cu2 65.5(3) . . ?
C13 C14 C15 166.8(4) . . ?
C15 C14 Cu2 127.6(3) . . ?
C5 C6 C11 119.6(4) . . ?
C5 C6 C7 122.2(4) . . ?
C7 C6 C11 118.2(5) . . ?
C235 C234 H234 120.4 . . ?
C233 C234 C235 119.1(4) . . ?
C233 C234 H234 120.4 . . ?
C121 C122 H122 120.1 . . ?
C123 C122 H122 120.1 . . ?
C123 C122 C121 119.9(4) . . ?
C12 C11 C6 118.8(5) . . ?
C12 C11 C10 122.2(5) . . ?
C10 C11 C6 118.9(5) . . ?
C231 C232 H232 120.4 . . ?
C231 C232 C233 119.2(4) . . ?
C233 C232 H232 120.4 . . ?
C111 C112 H112 120.0 . . ?
C111 C112 C113 120.0(6) . . ?
C113 C112 H112 120.0 . . ?
C134 C133 H133 120.1 . . ?
C134 C133 C132 119.7(4) . . ?
C132 C133 H133 120.1 . . ?
C133 C134 H134 120.9 . . ?
C133 C134 C135 118.1(4) . . ?
C135 C134 H134 120.9 . . ?
C221 C226 H226 120.0 . . ?
C225 C226 C221 120.0(5) . . ?
C225 C226 H226 120.0 . . ?
C215 C216 H216 120.1 . . ?
C211 C216 C215 119.7(4) . . ?
C211 C216 H216 120.1 . . ?
C122 C121 P1 121.6(3) . . ?
C126 C121 P1 118.8(3) . . ?
C126 C121 C122 119.4(4) . . ?
N1 C135 C134 123.3(4) . . ?
N1 C135 H135 118.4 . . ?
C134 C135 H135 118.4 . . ?
C14 C15 C24 117.8(5) . . ?
C16 C15 C14 123.2(5) . . ?
C16 C15 C24 119.0(5) . . ?
C131 C132 C133 118.6(4) . . ?
C131 C132 H132 120.7 . . ?
C133 C132 H132 120.7 . . ?
C112 C113 H113 119.6 . . ?
C114 C113 C112 120.8(6) . . ?
C114 C113 H113 119.6 . . ?
C221 C222 H222 120.3 . . ?
C221 C222 C223 119.4(5) . . ?
C223 C222 H222 120.3 . . ?
C215 C214 H214 120.0 . . ?
C213 C214 C215 120.0(5) . . ?
C213 C214 H214 120.0 . . ?
C11 C10 H10 119.6 . . ?
C9 C10 C11 120.8(5) . . ?
C9 C10 H10 119.6 . . ?
C116 C115 H115 120.0 . . ?
C114 C115 C116 119.9(6) . . ?
C114 C115 H115 120.0 . . ?
C226 C225 H225 119.6 . . ?
C224 C225 C226 120.8(5) . . ?
C224 C225 H225 119.6 . . ?
C212 C213 H213 119.9 . . ?
C214 C213 C212 120.2(5) . . ?
C214 C213 H213 119.9 . . ?
C6 C7 H7 119.3 . . ?
C8 C7 C6 121.4(5) . . ?
C8 C7 H7 119.3 . . ?
C225 C224 H224 120.4 . . ?
C225 C224 C223 119.2(5) . . ?
C223 C224 H224 120.4 . . ?
C122 C123 H123 119.6 . . ?
C124 C123 C122 120.9(4) . . ?
C124 C123 H123 119.6 . . ?
C10 C9 H9 119.4 . . ?
C10 C9 C8 121.3(5) . . ?
C8 C9 H9 119.4 . . ?
C121 C126 H126 119.7 . . ?
C125 C126 C121 120.6(4) . . ?
C125 C126 H126 119.7 . . ?
C234 C233 C232 118.6(4) . . ?
C234 C233 H233 120.7 . . ?
C232 C233 H233 120.7 . . ?
C7 C8 C9 119.3(5) . . ?
C7 C8 H8 120.3 . . ?
C9 C8 H8 120.3 . . ?
C18 C17 C22 125.3(6) . . ?
C18 C17 C16 119.6(5) . . ?
C22 C17 C16 115.0(5) . . ?
C22 C21 H21 119.6 . . ?
C20 C21 H21 119.6 . . ?
C20 C21 C22 120.7(6) . . ?
C15 C24 H24 119.6 . . ?
C23 C24 C15 120.8(5) . . ?
C23 C24 H24 119.6 . . ?
C17 C18 H18 121.3 . . ?
C19 C18 C17 117.4(6) . . ?
C19 C18 H18 121.3 . . ?
C17 C22 C21 115.1(5) . . ?
C23 C22 C17 125.4(6) . . ?
C23 C22 C21 119.5(5) . . ?
C21 C20 H20 120.0 . . ?
C21 C20 C19 119.9(6) . . ?
C19 C20 H20 120.0 . . ?
C222 C223 H223 119.5 . . ?
C224 C223 C222 121.1(5) . . ?
C224 C223 H223 119.5 . . ?
C113 C114 H114 120.1 . . ?
C115 C114 C113 119.9(5) . . ?
C115 C114 H114 120.1 . . ?
C24 C23 C22 118.1(5) . . ?
C24 C23 H23 121.0 . . ?
C22 C23 H23 121.0 . . ?
C126 C125 H125 120.2 . . ?
C126 C125 C124 119.7(5) . . ?
C124 C125 H125 120.2 . . ?
C123 C124 C125 119.6(5) . . ?
C123 C124 H124 120.2 . . ?
C125 C124 H124 120.2 . . ?
C15 C16 C17 121.6(5) . . ?
C15 C16 H16 119.2 . . ?
C17 C16 H16 119.2 . . ?
C18 C19 C20 121.5(6) . . ?
C18 C19 H19 119.2 . . ?
C20 C19 H19 119.2 . . ?

loop_
_geom_bond_atom_site_label_1
_geom_bond_atom_site_label_2
_geom_bond_distance
_geom_bond_site_symmetry_2
_geom_bond_publ_flag
Pt1 Cu2 2.8845(6) . ?
Pt1 Cu2 2.8846(6) 2_656 ?
Pt1 Cu1 2.6916(6) 2_656 ?
Pt1 Cu1 2.6916(6) . ?
Pt1 P1 2.3147(9) 2_656 ?
Pt1 P1 2.3146(9) . ?
Pt1 C13 1.999(4) 2_656 ?
Pt1 C13 1.999(4) . ?
Pt2 Cu2 2.9150(6) . ?
Pt2 Cu2 2.9150(6) 2_656 ?
Pt2 Cu1 2.6901(6) . ?
Pt2 Cu1 2.6901(6) 2_656 ?
Pt2 P2 2.3162(9) . ?
Pt2 P2 2.3162(9) 2_656 ?
Pt2 C1 2.010(5) . ?
Pt2 C1 2.010(5) 2_656 ?
Cu2 Cu1 2.5842(9) . ?
Cu2 Cu1 2.6329(9) 2_656 ?
Cu2 C1 1.982(4) . ?
Cu2 C13 1.981(4) . ?
Cu2 C2 2.131(4) . ?
Cu2 C14 2.145(4) . ?
Cu1 Cu2 2.6328(9) 2_656 ?
Cu1 N1 2.054(3) . ?
Cu1 N2 2.051(3) . ?
P1 C111 1.832(5) . ?
P1 C131 1.836(4) . ?
P1 C121 1.828(4) . ?
P2 C221 1.839(4) . ?
P2 C231 1.841(5) . ?
P2 C211 1.823(4) . ?
P3 F4 1.596(3) . ?
P3 F2 1.602(3) . ?
P3 F1 1.599(3) . ?
P3 F6 1.604(4) . ?
P3 F5 1.610(4) . ?
P3 F3 1.595(4) . ?
N1 C131 1.355(5) . ?
N1 C135 1.328(6) . ?
N2 C235 1.340(5) . ?
N2 C231 1.350(5) . ?
C1 C2 1.223(6) . ?
C13 C14 1.226(6) . ?
C221 C226 1.391(6) . ?
C221 C222 1.386(6) . ?
C111 C116 1.391(7) . ?
C111 C112 1.390(7) . ?
C235 H235 0.9300 . ?
C235 C234 1.378(6) . ?
C131 C132 1.386(6) . ?
C2 C3 1.453(6) . ?
C231 C232 1.379(6) . ?
C116 H116 0.9300 . ?
C116 C115 1.395(7) . ?
C3 C12 1.384(7) . ?
C3 C4 1.422(6) . ?
C12 H12 0.9300 . ?
C12 C11 1.409(7) . ?
C4 H4 0.9300 . ?
C4 C5 1.369(7) . ?
C212 H212 0.9300 . ?
C212 C211 1.399(6) . ?
C212 C213 1.393(6) . ?
C215 H215 0.9300 . ?
C215 C216 1.393(7) . ?
C215 C214 1.392(8) . ?
C5 H5 0.9300 . ?
C5 C6 1.410(7) . ?
C211 C216 1.391(6) . ?
C14 C15 1.444(6) . ?
C6 C11 1.430(7) . ?
C6 C7 1.423(7) . ?
C234 H234 0.9300 . ?
C234 C233 1.377(7) . ?
C122 H122 0.9300 . ?
C122 C121 1.400(6) . ?
C122 C123 1.384(6) . ?
C11 C10 1.420(7) . ?
C232 H232 0.9300 . ?
C232 C233 1.393(6) . ?
C112 H112 0.9300 . ?
C112 C113 1.395(8) . ?
C133 H133 0.9300 . ?
C133 C134 1.369(7) . ?
C133 C132 1.394(6) . ?
C134 H134 0.9300 . ?
C134 C135 1.398(7) . ?
C226 H226 0.9300 . ?
C226 C225 1.386(7) . ?
C216 H216 0.9300 . ?
C121 C126 1.390(6) . ?
C135 H135 0.9300 . ?
C15 C24 1.477(8) . ?
C15 C16 1.336(8) . ?
C132 H132 0.9300 . ?
C113 H113 0.9300 . ?
C113 C114 1.371(10) . ?
C222 H222 0.9300 . ?
C222 C223 1.393(7) . ?
C214 H214 0.9300 . ?
C214 C213 1.382(8) . ?
C10 H10 0.9300 . ?
C10 C9 1.352(8) . ?
C115 H115 0.9300 . ?
C115 C114 1.370(10) . ?
C225 H225 0.9300 . ?
C225 C224 1.372(8) . ?
C213 H213 0.9300 . ?
C7 H7 0.9300 . ?
C7 C8 1.369(8) . ?
C224 H224 0.9300 . ?
C224 C223 1.376(9) . ?
C123 H123 0.9300 . ?
C123 C124 1.378(7) . ?
C9 H9 0.9300 . ?
C9 C8 1.417(8) . ?
C126 H126 0.9300 . ?
C126 C125 1.386(7) . ?
C233 H233 0.9300 . ?
C8 H8 0.9300 . ?
C17 C18 1.388(8) . ?
C17 C22 1.389(7) . ?
C17 C16 1.474(8) . ?
C21 H21 0.9300 . ?
C21 C22 1.495(8) . ?
C21 C20 1.326(9) . ?
C24 H24 0.9300 . ?
C24 C23 1.357(8) . ?
C18 H18 0.9300 . ?
C18 C19 1.362(9) . ?
C22 C23 1.380(8) . ?
C20 H20 0.9300 . ?
C20 C19 1.460(10) . ?
C223 H223 0.9300 . ?
C114 H114 0.9300 . ?
C23 H23 0.9300 . ?
C125 H125 0.9300 . ?
C125 C124 1.404(8) . ?
C124 H124 0.9300 . ?
C16 H16 0.9300 . ?
C19 H19 0.9300 . ?

loop_
_geom_torsion_atom_site_label_1
_geom_torsion_atom_site_label_2
_geom_torsion_atom_site_label_3
_geom_torsion_atom_site_label_4
_geom_torsion
_geom_torsion_site_symmetry_1
_geom_torsion_site_symmetry_2
_geom_torsion_site_symmetry_3
_geom_torsion_site_symmetry_4
_geom_torsion_publ_flag
Pt1 P1 C111 C116 -80.7(4) . . . . ?
Pt1 P1 C111 C112 87.4(4) . . . . ?
Pt1 P1 C131 N1 -24.5(3) . . . . ?
Pt1 P1 C131 C132 156.7(3) . . . . ?
Pt1 P1 C121 C122 125.4(3) . . . . ?
Pt1 P1 C121 C126 -49.1(4) . . . . ?
Pt2 P2 C221 C226 -72.6(3) . . . . ?
Pt2 P2 C221 C222 98.8(3) . . . . ?
Pt2 P2 C231 N2 -34.5(4) . . . . ?
Pt2 P2 C231 C232 145.8(4) . . . . ?
Pt2 P2 C211 C212 132.4(3) . . . . ?
Pt2 P2 C211 C216 -44.1(4) . . . . ?
Cu2 C1 C2 C3 -154.5(17) . . . . ?
Cu2 C13 C14 C15 -171(2) . . . . ?
Cu2 C2 C3 C12 113.1(4) . . . . ?
Cu2 C2 C3 C4 -68.1(5) . . . . ?
Cu2 C14 C15 C24 -56.5(6) . . . . ?
Cu2 C14 C15 C16 122.9(5) . . . . ?
Cu1 N1 C131 P1 -7.3(4) . . . . ?
Cu1 N1 C131 C132 171.6(3) . . . . ?
Cu1 N1 C135 C134 -171.9(4) . . . . ?
Cu1 N2 C235 C234 -178.7(4) . . . . ?
Cu1 N2 C231 P2 -1.8(4) . . . . ?
Cu1 N2 C231 C232 178.0(3) . . . . ?
P1 C111 C116 C115 168.6(4) . . . . ?
P1 C111 C112 C113 -167.2(4) . . . . ?
P1 C131 C132 C133 178.8(3) . . . . ?
P1 C121 C126 C125 176.4(4) . . . . ?
P2 C221 C226 C225 171.9(4) . . . . ?
P2 C221 C222 C223 -171.9(4) . . . . ?
P2 C231 C232 C233 -179.9(4) . . . . ?
P2 C211 C216 C215 176.9(4) . . . . ?
N1 C131 C132 C133 0.1(6) . . . . ?
N2 C235 C234 C233 1.0(7) . . . . ?
N2 C231 C232 C233 0.4(7) . . . . ?
C1 C2 C3 C12 -96.4(17) . . . . ?
C1 C2 C3 C4 82.4(17) . . . . ?
C13 C14 C15 C24 113(2) . . . . ?
C13 C14 C15 C16 -68(2) . . . . ?
C221 P2 C231 N2 -155.2(3) . . . . ?
C221 P2 C231 C232 25.0(5) . . . . ?
C221 P2 C211 C212 -103.1(4) . . . . ?
C221 P2 C211 C216 80.4(4) . . . . ?
C221 C226 C225 C224 -0.3(7) . . . . ?
C221 C222 C223 C224 0.4(7) . . . . ?
C111 P1 C131 N1 -144.2(3) . . . . ?
C111 P1 C131 C132 36.9(4) . . . . ?
C111 P1 C121 C122 -111.9(4) . . . . ?
C111 P1 C121 C126 73.6(4) . . . . ?
C111 C116 C115 C114 -1.4(8) . . . . ?
C111 C112 C113 C114 -1.0(8) . . . . ?
C235 N2 C231 P2 179.3(3) . . . . ?
C235 N2 C231 C232 -0.9(6) . . . . ?
C235 C234 C233 C232 -1.5(7) . . . . ?
C131 P1 C111 C116 42.4(4) . . . . ?
C131 P1 C111 C112 -149.4(4) . . . . ?
C131 P1 C121 C122 -1.5(4) . . . . ?
C131 P1 C121 C126 -176.1(4) . . . . ?
C131 N1 C135 C134 0.4(7) . . . . ?
C2 C3 C12 C11 178.8(4) . . . . ?
C2 C3 C4 C5 -179.2(4) . . . . ?
C231 P2 C221 C226 48.5(4) . . . . ?
C231 P2 C221 C222 -140.1(4) . . . . ?
C231 P2 C211 C212 8.0(4) . . . . ?
C231 P2 C211 C216 -168.5(3) . . . . ?
C231 N2 C235 C234 0.2(6) . . . . ?
C231 C232 C233 C234 0.8(7) . . . . ?
C116 C111 C112 C113 1.1(7) . . . . ?
C116 C115 C114 C113 1.5(9) . . . . ?
C3 C12 C11 C6 0.0(6) . . . . ?
C3 C12 C11 C10 179.8(4) . . . . ?
C3 C4 C5 C6 0.6(7) . . . . ?
C12 C3 C4 C5 -0.4(7) . . . . ?
C12 C11 C10 C9 -179.6(5) . . . . ?
C4 C3 C12 C11 0.1(6) . . . . ?
C4 C5 C6 C11 -0.6(7) . . . . ?
C4 C5 C6 C7 -179.6(5) . . . . ?
C212 C211 C216 C215 0.3(6) . . . . ?
C215 C214 C213 C212 0.3(8) . . . . ?
C5 C6 C11 C12 0.3(6) . . . . ?
C5 C6 C11 C10 -179.6(4) . . . . ?
C5 C6 C7 C8 178.9(5) . . . . ?
C211 P2 C221 C226 159.0(3) . . . . ?
C211 P2 C221 C222 -29.6(4) . . . . ?
C211 P2 C231 N2 93.6(3) . . . . ?
C211 P2 C231 C232 -86.2(4) . . . . ?
C211 C212 C213 C214 -1.5(7) . . . . ?
C14 C15 C24 C23 179.5(4) . . . . ?
C14 C15 C16 C17 178.7(4) . . . . ?
C6 C11 C10 C9 0.2(8) . . . . ?
C6 C7 C8 C9 1.2(9) . . . . ?
C122 C121 C126 C125 1.8(7) . . . . ?
C122 C123 C124 C125 0.1(8) . . . . ?
C11 C6 C7 C8 -0.2(7) . . . . ?
C11 C10 C9 C8 0.8(10) . . . . ?
C112 C111 C116 C115 0.1(7) . . . . ?
C112 C113 C114 C115 -0.3(9) . . . . ?
C133 C134 C135 N1 0.6(8) . . . . ?
C134 C133 C132 C131 1.0(7) . . . . ?
C226 C221 C222 C223 -0.5(6) . . . . ?
C226 C225 C224 C223 0.3(8) . . . . ?
C216 C215 C214 C213 1.2(8) . . . . ?
C121 P1 C111 C116 153.2(3) . . . . ?
C121 P1 C111 C112 -38.7(4) . . . . ?
C121 P1 C131 N1 102.7(3) . . . . ?
C121 P1 C131 C132 -76.1(4) . . . . ?
C121 C122 C123 C124 -1.5(7) . . . . ?
C121 C126 C125 C124 -3.2(8) . . . . ?
C135 N1 C131 P1 -179.6(3) . . . . ?
C135 N1 C131 C132 -0.8(6) . . . . ?
C15 C24 C23 C22 0.5(7) . . . . ?
C132 C133 C134 C135 -1.3(7) . . . . ?
C222 C221 C226 C225 0.4(6) . . . . ?
C214 C215 C216 C211 -1.5(7) . . . . ?
C10 C9 C8 C7 -1.5(11) . . . . ?
C225 C224 C223 C222 -0.3(8) . . . . ?
C213 C212 C211 P2 -175.3(3) . . . . ?
C213 C212 C211 C216 1.2(6) . . . . ?
C7 C6 C11 C12 179.3(4) . . . . ?
C7 C6 C11 C10 -0.5(6) . . . . ?
C123 C122 C121 P1 -173.9(3) . . . . ?
C123 C122 C121 C126 0.6(6) . . . . ?
C126 C125 C124 C123 2.2(8) . . . . ?
C17 C18 C19 C20 0.4(9) . . . . ?
C17 C22 C23 C24 0.9(8) . . . . ?
C21 C22 C23 C24 178.4(5) . . . . ?
C21 C20 C19 C18 1.8(9) . . . . ?
C24 C15 C16 C17 -1.9(7) . . . . ?
C18 C17 C22 C21 0.5(8) . . . . ?
C18 C17 C22 C23 178.0(5) . . . . ?
C18 C17 C16 C15 -177.5(5) . . . . ?
C22 C17 C18 C19 -1.5(9) . . . . ?
C22 C17 C16 C15 3.1(7) . . . . ?
C22 C21 C20 C19 -2.8(8) . . . . ?
C20 C21 C22 C17 1.8(7) . . . . ?
C20 C21 C22 C23 -176.0(5) . . . . ?
C16 C15 C24 C23 0.1(7) . . . . ?
C16 C17 C18 C19 179.2(5) . . . . ?
C16 C17 C22 C21 179.8(4) . . . . ?
C16 C17 C22 C23 -2.6(7) . . . . ?
